data_2208182
loop_
_publ_author_name
'Siczek, Mi\/losz'
'Lis, Tadeusz'

_publ_section_title
;
 Redetermination of tetraphenylarsonium
 <i>trans</i>-aquatetrachlorooxorhenate(V) at 100 K
;
_journal_coeditor_code TK6296
_journal_issue 2
_journal_name_full 'Acta Crystallographica Section E'
_journal_page_first m358
_journal_page_last m359
_journal_paper_doi 10.1107/S1600536806001747
_journal_volume 62
_journal_year 2006
_chemical_formula_iupac '(C24 H20 As) [Re Cl4 O (H2 O)]'
_chemical_formula_moiety 'C24 H20 As +, Cl4 H2 O2 Re -'
_chemical_formula_sum 'C24 H22 As Cl4 O2 Re'
_chemical_formula_weight 745.34
_chemical_name_common 'Tetraphenyloarsonium aqua-tetrachlorooxorhenate(V)'
_chemical_name_systematic 'Tetraphenyloarsonium aqua-tetrachlorooxorhenate(V)'
_space_group_IT_number 85
_symmetry_cell_setting tetragonal
_symmetry_space_group_name_Hall '-P 4a'
_symmetry_space_group_name_H-M 'P 4/n :2'
_atom_sites_solution_hydrogens geom
_atom_sites_solution_primary direct
_atom_sites_solution_secondary difmap
_audit_creation_method SHELXL-97
_cell_angle_alpha 90
_cell_angle_beta 90
_cell_angle_gamma 90
_cell_formula_units_Z 2
_cell_length_a 13.021(2)
_cell_length_b 13.021(2)
_cell_length_c 7.236(2)
_cell_measurement_reflns_used 20865
_cell_measurement_temperature 100(2)
_cell_measurement_theta_max 37.33
_cell_measurement_theta_min 3.2
_cell_volume 1226.8(4)
_computing_cell_refinement 'CrysAlis RED (Oxford Diffraction 2003)'
_computing_data_collection 'CrysAlis CCD (Oxford Diffraction 2003)'
_computing_data_reduction 'CrysAlis RED'
_computing_molecular_graphics 'XP in SHELXTL (Bruker, 1997)'
_computing_publication_material SHELXL97
_computing_structure_refinement 'SHELXL97 (Sheldrick, 1997)'
_computing_structure_solution 'SHELXS97 (Sheldrick, 1990)'
_diffrn_ambient_temperature 100(2)
_diffrn_measured_fraction_theta_full 0.986
_diffrn_measured_fraction_theta_max 0.986
_diffrn_measurement_device_type 'Kuma KM-4-CCD \k-geometry'
_diffrn_measurement_method \w
_diffrn_radiation_monochromator graphite
_diffrn_radiation_type MoK\a
_diffrn_radiation_wavelength 0.71073
_diffrn_reflns_av_R_equivalents 0.043
_diffrn_reflns_av_sigmaI/netI 0.020
_diffrn_reflns_limit_h_max 21
_diffrn_reflns_limit_h_min -20
_diffrn_reflns_limit_k_max 21
_diffrn_reflns_limit_k_min -21
_diffrn_reflns_limit_l_max 11
_diffrn_reflns_limit_l_min -9
_diffrn_reflns_number 19131
_diffrn_reflns_theta_full 35.0
_diffrn_reflns_theta_max 35.0
_diffrn_reflns_theta_min 3.2
_diffrn_standards_decay_% 0
_diffrn_standards_number 0
_exptl_absorpt_coefficient_mu 6.747
_exptl_absorpt_correction_T_max 0.686
_exptl_absorpt_correction_T_min 0.562
_exptl_absorpt_correction_type numerical
_exptl_absorpt_process_details '(CrysAlis RED; Oxford Diffraction, 2003)'
_exptl_crystal_colour yellow
_exptl_crystal_density_diffrn 2.018
_exptl_crystal_density_method 'not measured'
_exptl_crystal_description 'quadratic plates'
_exptl_crystal_F_000 716
_exptl_crystal_size_max 0.15
_exptl_crystal_size_mid 0.15
_exptl_crystal_size_min 0.15
_refine_diff_density_max 1.52
_refine_diff_density_min -0.98
_refine_ls_extinction_method none
_refine_ls_goodness_of_fit_ref 1.06
_refine_ls_hydrogen_treatment constr
_refine_ls_matrix_type full
_refine_ls_number_parameters 76
_refine_ls_number_reflns 2671
_refine_ls_number_restraints 0
_refine_ls_restrained_S_all 1.06
_refine_ls_R_factor_all 0.021
_refine_ls_R_factor_gt 0.018
_refine_ls_shift/su_max 0.002
_refine_ls_shift/su_mean 0.000
_refine_ls_structure_factor_coef Fsqd
_refine_ls_weighting_details 'calc w=1/[\s^2^(Fo^2^)+(0.0156P)^2^+0.8991P] where P=(Fo^2^+2Fc^2^)/3'
_refine_ls_weighting_scheme calc
_refine_ls_wR_factor_gt 0.038
_refine_ls_wR_factor_ref 0.039
_reflns_number_gt 2535
_reflns_number_total 2671
_reflns_threshold_expression I>2\s(I)
_cod_data_source_file tk6296.cif
_cod_data_source_block I
_cod_original_sg_symbol_H-M 'P 4/n'
_cod_database_code 2208182
_cod_database_fobs_code 2208182

loop_
_symmetry_equiv_pos_as_xyz
'x, y, z'
'-x+1/2, -y+1/2, z'
'-y+1/2, x, z'
'y, -x+1/2, z'
'-x, -y, -z'
'x-1/2, y-1/2, -z'
'y-1/2, -x, -z'
'-y, x-1/2, -z'

loop_
_atom_site_label
_atom_site_fract_x
_atom_site_fract_y
_atom_site_fract_z
_atom_site_U_iso_or_equiv
_atom_site_adp_type
_atom_site_calc_flag
_atom_site_refinement_flags
_atom_site_occupancy
_atom_site_type_symbol
Re 0.25 0.25 0.192727(15) 0.01176(3) Uani d S 1 Re
Cl 0.18918(3) 0.08326(3) 0.13541(6) 0.02091(7) Uani d . 1 Cl
As 0.25 0.75 0 0.01178(5) Uani d S 1 As
O1 0.25 0.25 0.4223(3) 0.0162(4) Uani d S 1 O
O2 0.25 0.25 -0.1285(4) 0.0280(5) Uani d S 1 O
H1W 0.2689 0.1922 -0.1672 0.042 Uiso calc PR 0.50 H
C1 0.14160(11) 0.70549(11) 0.1580(2) 0.0135(2) Uani d . 1 C
C2 0.10510(12) 0.77601(12) 0.2889(2) 0.0173(3) Uani d . 1 C
H2 0.1335 0.8431 0.2961 0.021 Uiso calc R 1 H
C3 0.02683(13) 0.74642(12) 0.4078(2) 0.0192(3) Uani d . 1 C
H3 0.0011 0.7934 0.4969 0.023 Uiso calc R 1 H
C4 -0.01399(12) 0.64769(13) 0.3963(2) 0.0189(3) Uani d . 1 C
H4 -0.0681 0.6280 0.4770 0.023 Uiso calc R 1 H
C5 0.02361(12) 0.57777(12) 0.2680(2) 0.0180(3) Uani d . 1 C
H5 -0.0045 0.5105 0.2620 0.022 Uiso calc R 1 H
C6 0.10256(11) 0.60609(11) 0.1480(2) 0.0152(2) Uani d . 1 C
H6 0.1292 0.5584 0.0610 0.018 Uiso calc R 1 H

loop_
_atom_site_aniso_label
_atom_site_aniso_U_11
_atom_site_aniso_U_22
_atom_site_aniso_U_33
_atom_site_aniso_U_12
_atom_site_aniso_U_13
_atom_site_aniso_U_23
Re 0.01260(4) 0.01260(4) 0.01008(5) 0 0 0
Cl 0.02085(16) 0.01480(14) 0.02707(18) -0.00251(13) 0.00119(14) -0.00346(13)
As 0.01002(7) 0.01002(7) 0.01530(13) 0 0 0
O1 0.0221(6) 0.0221(6) 0.0044(8) 0 0 0
O2 0.0343(9) 0.0343(9) 0.0154(11) 0 0 0
C1 0.0107(5) 0.0121(5) 0.0176(6) 0.0006(5) -0.0001(4) 0.0003(4)
C2 0.0179(6) 0.0142(6) 0.0198(7) -0.0001(5) 0.0012(5) -0.0019(5)
C3 0.0193(6) 0.0187(6) 0.0195(7) 0.0023(6) 0.0032(5) -0.0019(5)
C4 0.0159(6) 0.0203(6) 0.0206(7) 0.0001(5) 0.0032(5) 0.0031(5)
C5 0.0162(6) 0.0154(6) 0.0222(7) -0.0027(5) 0.0015(5) 0.0026(5)
C6 0.0141(6) 0.0129(5) 0.0187(6) 0.0007(5) -0.0002(5) 0.0006(5)

loop_
_atom_type_symbol
_atom_type_description
_atom_type_scat_dispersion_real
_atom_type_scat_dispersion_imag
_atom_type_scat_source
C C 0.0033 0.0016 'International Tables Vol C Tables 4.2.6.8 and 6.1.1.4'
H H 0.0000 0.0000 'International Tables Vol C Tables 4.2.6.8 and 6.1.1.4'
O O 0.0106 0.0060 'International Tables Vol C Tables 4.2.6.8 and 6.1.1.4'
Cl Cl 0.1484 0.1585 'International Tables Vol C Tables 4.2.6.8 and 6.1.1.4'
As As 0.0499 2.0058 'International Tables Vol C Tables 4.2.6.8 and 6.1.1.4'
Re Re -1.0185 7.2310 'International Tables Vol C Tables 4.2.6.8 and 6.1.1.4'

loop_
_geom_angle_atom_site_label_1
_geom_angle_atom_site_label_2
_geom_angle_atom_site_label_3
_geom_angle_site_symmetry_1
_geom_angle_site_symmetry_3
_geom_angle
_geom_angle_publ_flag
O1 Re O2 . . 180.0 ?
O1 Re Cl . . 100.180(10) y
O2 Re Cl . . 79.830(10) n
O1 Re Cl . 4 100.175(12) ?
O2 Re Cl . 4 79.825(12) ?
Cl Re Cl . 4 88.210(10) y
O1 Re Cl . 2 100.175(12) ?
O2 Re Cl . 2 79.825(12) ?
Cl Re Cl . 2 159.65(2) ?
Cl Re Cl 4 2 88.212(4) ?
O1 Re Cl . 3 100.175(12) ?
O2 Re Cl . 3 79.825(12) ?
Cl Re Cl . 3 88.212(4) ?
Cl Re Cl 4 3 159.65(2) ?
Cl Re Cl 2 3 88.212(4) ?
C1 As C1 2_565 7_565 111.08(5) ?
C1 As C1 2_565 . 106.31(9) y
C1 As C1 7_565 . 111.08(5) y
C1 As C1 2_565 8_665 111.08(5) ?
C1 As C1 7_565 8_665 106.31(9) ?
C1 As C1 . 8_665 111.08(5) ?
Re O2 H1W . . 109.5 ?
C6 C1 C2 . . 121.33(14) ?
C6 C1 As . . 121.45(11) ?
C2 C1 As . . 117.19(11) ?
C3 C2 C1 . . 119.06(14) ?
C3 C2 H2 . . 120.5 ?
C1 C2 H2 . . 120.5 ?
C2 C3 C4 . . 119.93(15) ?
C2 C3 H3 . . 120.0 ?
C4 C3 H3 . . 120.0 ?
C5 C4 C3 . . 120.66(15) ?
C5 C4 H4 . . 119.7 ?
C3 C4 H4 . . 119.7 ?
C4 C5 C6 . . 120.14(14) ?
C4 C5 H5 . . 119.9 ?
C6 C5 H5 . . 119.9 ?
C1 C6 C5 . . 118.85(14) ?
C1 C6 H6 . . 120.6 ?
C5 C6 H6 . . 120.6 ?

loop_
_geom_bond_atom_site_label_1
_geom_bond_atom_site_label_2
_geom_bond_site_symmetry_2
_geom_bond_distance
_geom_bond_publ_flag
Re O1 . 1.662(2) y
Re O2 . 2.325(3) y
Re Cl . 2.3479(5) y
Re Cl 4 2.3479(5) ?
Re Cl 2 2.3479(5) ?
Re Cl 3 2.3479(5) ?
As C1 2_565 1.9067(15) ?
As C1 7_565 1.9067(14) ?
As C1 . 1.907(2) y
As C1 8_665 1.9067(15) ?
O2 H1W . 0.8400 ?
C1 C6 . 1.392(2) ?
C1 C2 . 1.402(2) ?
C2 C3 . 1.388(2) ?
C2 H2 . 0.9500 ?
C3 C4 . 1.394(2) ?
C3 H3 . 0.9500 ?
C4 C5 . 1.389(2) ?
C4 H4 . 0.9500 ?
C5 C6 . 1.395(2) ?
C5 H5 . 0.9500 ?
C6 H6 . 0.9500 ?

loop_
_geom_torsion_atom_site_label_1
_geom_torsion_atom_site_label_2
_geom_torsion_atom_site_label_3
_geom_torsion_atom_site_label_4
_geom_torsion_site_symmetry_1
_geom_torsion
C1 As C1 C6 2_565 -122.29(14)
C1 As C1 C6 7_565 116.76(15)
C1 As C1 C6 8_665 -1.34(12)
C1 As C1 C2 2_565 55.66(11)
C1 As C1 C2 7_565 -65.29(9)
C1 As C1 C2 8_665 176.61(12)
C6 C1 C2 C3 . -1.5(2)
As C1 C2 C3 . -179.44(12)
C1 C2 C3 C4 . 0.2(2)
C2 C3 C4 C5 . 0.7(3)
C3 C4 C5 C6 . -0.4(2)
C2 C1 C6 C5 . 1.8(2)
As C1 C6 C5 . 179.63(11)
C4 C5 C6 C1 . -0.8(2)
